data_4087348
loop_
_publ_author_name
'Lenton, Taylor N.'
'VanderVelde, David G.'
'Bercaw, John E.'

_publ_section_title
;
 Synthesis of a Bis(thiophenolate)pyridine Ligand and Its Titanium,
 Zirconium, and Tantalum Complexes.
;
_journal_name_full Organometallics
_journal_page_first 7492
_journal_page_last 7499
_journal_paper_doi 10.1021/om300789h
_journal_volume 31
_journal_year 2012
_chemical_formula_moiety 'C21 H23 N3 S2 Zr'
_chemical_formula_sum 'C21 H23 N3 S2 Zr'
_chemical_formula_weight 472.76
_space_group_IT_number 61
_symmetry_cell_setting orthorhombic
_symmetry_space_group_name_Hall '-P 2ac 2ab'
_symmetry_space_group_name_H-M 'P b c a'
_cell_angle_alpha 90.00
_cell_angle_beta 90.00
_cell_angle_gamma 90.00
_cell_formula_units_Z 8
_cell_length_a 8.0329(3)
_cell_length_b 19.9615(7)
_cell_length_c 26.0925(9)
_cell_measurement_reflns_used 9739
_cell_measurement_temperature 100(2)
_cell_measurement_theta_max 38.79
_cell_measurement_theta_min 2.84
_cell_volume 4183.9(3)
_computing_cell_refinement 'Bruker SAINT-Plus v7.66A'
_computing_data_collection 'Bruker APEX2 v2009.7-0'
_computing_data_reduction 'Bruker SAINT-Plus v7.66A'
_computing_molecular_graphics 'Bruker XP v5.1'
_computing_publication_material 'Bruker XCIF 2008'
_computing_structure_refinement 'SHELXL-97 (Sheldrick, 2008)'
_computing_structure_solution 'SHELXS-97 (Sheldrick, 2008)'
_diffrn_ambient_temperature 100(2)
_diffrn_measurement_device_type 'Bruker KAPPA APEX II'
_diffrn_measurement_method '\w scans; 11 settings'
_diffrn_radiation_monochromator graphite
_diffrn_radiation_source 'fine-focus sealed tube'
_diffrn_radiation_type MoK\a
_diffrn_radiation_wavelength 0.71073
_diffrn_reflns_av_R_equivalents 0.0420
_diffrn_reflns_av_sigmaI/netI 0.0270
_diffrn_reflns_limit_h_max 14
_diffrn_reflns_limit_h_min -12
_diffrn_reflns_limit_k_max 35
_diffrn_reflns_limit_k_min -35
_diffrn_reflns_limit_l_max 46
_diffrn_reflns_limit_l_min -46
_diffrn_reflns_number 96549
_diffrn_reflns_theta_max 39.67
_diffrn_reflns_theta_min 1.56
_exptl_absorpt_coefficient_mu 0.736
_exptl_absorpt_correction_T_max 0.8913
_exptl_absorpt_correction_T_min 0.8668
_exptl_absorpt_correction_type none
_exptl_crystal_colour Yellow
_exptl_crystal_density_diffrn 1.501
_exptl_crystal_density_meas .
_exptl_crystal_density_method 'not measured'
_exptl_crystal_description Block
_exptl_crystal_F_000 1936
_exptl_crystal_size_max 0.20
_exptl_crystal_size_mid 0.19
_exptl_crystal_size_min 0.16
_refine_ls_extinction_method none
_refine_ls_goodness_of_fit_ref 2.099
_refine_ls_number_parameters 336
_refine_ls_number_reflns 12489
_refine_ls_number_restraints 0
_refine_ls_restrained_S_all 2.099
_refine_ls_R_factor_all 0.0494
_refine_ls_R_factor_gt 0.0318
_refine_ls_shift/su_max 0.003
_refine_ls_shift/su_mean 0.000
_refine_ls_structure_factor_coef Fsqd
_refine_ls_weighting_details w=1/s^2^(Fo^2^)
_refine_ls_weighting_scheme sigma
_refine_ls_wR_factor_gt 0.0490
_refine_ls_wR_factor_ref 0.0499
_reflns_number_gt 9345
_reflns_number_total 12489
_reflns_threshold_expression >2sigma(I)
_cod_data_source_file om300789h_1.cif
_cod_data_source_block tnl01
_cod_depositor_comments
;
The following automatic conversions were performed:

'_symmetry_cell_setting' value 'Orthorhombic' changed to
'orthorhombic' according to the built-in table from CIF Core
dictionary named 'cif_core.dic' version 2.4.1 from 2010-06-29.

'_refine_ls_weighting_scheme' value 'Sigma' changed to 'sigma'
according to the built-in table from CIF Core dictionary named
'cif_core.dic' version 2.4.1 from 2010-06-29.

Automatic conversion script
Id: cif_fix_values 5376 2017-05-30 11:51:03Z andrius 
;
_cod_original_sg_symbol_H-M Pbca
_cod_database_code 4087348

loop_
_symmetry_equiv_pos_as_xyz
'x, y, z'
'-x+1/2, -y, z+1/2'
'-x, y+1/2, -z+1/2'
'x+1/2, -y+1/2, -z'
'-x, -y, -z'
'x-1/2, y, -z-1/2'
'x, -y-1/2, z-1/2'
'-x-1/2, y-1/2, z'

loop_
_atom_site_label
_atom_site_type_symbol
_atom_site_fract_x
_atom_site_fract_y
_atom_site_fract_z
_atom_site_U_iso_or_equiv
_atom_site_adp_type
_atom_site_occupancy
_atom_site_symmetry_multiplicity
_atom_site_calc_flag
_atom_site_refinement_flags
_atom_site_disorder_assembly
_atom_site_disorder_group
Zr1 Zr 0.916660(11) 0.397992(5) 0.095999(3) 0.01688(2) Uani 1 1 d . . .
S1 S 1.12196(3) 0.487115(12) 0.128792(9) 0.01826(5) Uani 1 1 d . . .
S2 S 0.72019(3) 0.297725(14) 0.101451(10) 0.02376(5) Uani 1 1 d . . .
N1 N 0.93405(9) 0.37154(4) 0.18359(3) 0.01681(15) Uani 1 1 d . . .
N2 N 0.74217(10) 0.45790(4) 0.06623(3) 0.02220(17) Uani 1 1 d . . .
N3 N 1.07397(10) 0.36166(5) 0.04326(3) 0.02477(18) Uani 1 1 d . . .
C1 C 0.95652(11) 0.52265(5) 0.16472(3) 0.01620(17) Uani 1 1 d . . .
C2 C 0.91158(13) 0.58927(5) 0.15509(4) 0.0223(2) Uani 1 1 d . . .
C3 C 0.79049(14) 0.62165(6) 0.18324(4) 0.0287(2) Uani 1 1 d . . .
C4 C 0.70738(13) 0.58804(6) 0.22197(4) 0.0285(2) Uani 1 1 d . . .
C5 C 0.74758(12) 0.52266(6) 0.23199(4) 0.0224(2) Uani 1 1 d . . .
C6 C 0.87085(11) 0.48841(5) 0.20406(3) 0.01670(17) Uani 1 1 d . . .
C7 C 0.90814(11) 0.41893(5) 0.21984(3) 0.01752(17) Uani 1 1 d . . .
C8 C 0.91444(13) 0.40286(6) 0.27190(4) 0.0247(2) Uani 1 1 d . . .
C9 C 0.94894(14) 0.33837(6) 0.28668(4) 0.0309(3) Uani 1 1 d . . .
C10 C 0.97618(14) 0.29063(6) 0.24972(4) 0.0290(2) Uani 1 1 d . . .
C11 C 0.96829(12) 0.30787(5) 0.19818(4) 0.02142(19) Uani 1 1 d . . .
C12 C 0.99986(12) 0.25672(5) 0.15814(4) 0.0242(2) Uani 1 1 d . . .
C13 C 1.13066(15) 0.21153(6) 0.16663(6) 0.0372(3) Uani 1 1 d . . .
C14 C 1.16441(17) 0.16059(7) 0.13252(7) 0.0505(4) Uani 1 1 d . . .
C15 C 1.07161(18) 0.15493(7) 0.08867(7) 0.0490(4) Uani 1 1 d . . .
C16 C 0.94179(15) 0.19841(6) 0.07926(5) 0.0365(3) Uani 1 1 d . . .
C17 C 0.90078(12) 0.24927(5) 0.11406(4) 0.0245(2) Uani 1 1 d . . .
C18 C 0.59908(15) 0.47648(7) 0.09691(5) 0.0307(2) Uani 1 1 d . . .
C19 C 0.7402(2) 0.48764(9) 0.01575(5) 0.0467(4) Uani 1 1 d . . .
C20 C 1.23954(15) 0.33727(6) 0.05613(5) 0.0313(2) Uani 1 1 d . . .
C21 C 1.02339(18) 0.34338(9) -0.00813(5) 0.0455(4) Uani 1 1 d . . .
H2 H 0.9641(14) 0.6114(6) 0.1288(5) 0.029(3) Uiso 1 1 d . . .
H3 H 0.7674(14) 0.6635(7) 0.1759(5) 0.033(3) Uiso 1 1 d . . .
H4 H 0.6186(14) 0.6083(6) 0.2405(5) 0.031(3) Uiso 1 1 d . . .
H5 H 0.6991(13) 0.4995(6) 0.2592(4) 0.028(3) Uiso 1 1 d . . .
H8 H 0.8987(12) 0.4349(6) 0.2935(4) 0.022(3) Uiso 1 1 d . . .
H9 H 0.9572(14) 0.3271(7) 0.3214(5) 0.038(3) Uiso 1 1 d . . .
H10 H 1.0033(13) 0.2471(6) 0.2570(4) 0.029(3) Uiso 1 1 d . . .
H13 H 1.1922(15) 0.2157(7) 0.1961(5) 0.036(4) Uiso 1 1 d . . .
H14 H 1.2455(17) 0.1325(8) 0.1394(6) 0.059(5) Uiso 1 1 d . . .
H15 H 1.0962(17) 0.1252(8) 0.0630(6) 0.057(4) Uiso 1 1 d . . .
H16 H 0.8795(14) 0.1960(6) 0.0490(5) 0.035(4) Uiso 1 1 d . . .
H18A H 0.6013(16) 0.5242(9) 0.1024(6) 0.055(4) Uiso 1 1 d . . .
H18B H 0.6015(14) 0.4533(7) 0.1284(5) 0.041(4) Uiso 1 1 d . . .
H18C H 0.5028(14) 0.4619(6) 0.0822(4) 0.027(3) Uiso 1 1 d . . .
H19A H 0.6387(19) 0.4718(9) -0.0032(6) 0.069(5) Uiso 1 1 d . . .
H19B H 0.8401(18) 0.4768(8) -0.0023(6) 0.056(4) Uiso 1 1 d . . .
H19C H 0.7428(18) 0.5346(9) 0.0227(6) 0.064(5) Uiso 1 1 d . . .
H20A H 1.2513(15) 0.2867(8) 0.0506(5) 0.049(4) Uiso 1 1 d . . .
H20B H 1.2672(14) 0.3473(6) 0.0942(5) 0.034(3) Uiso 1 1 d . . .
H20C H 1.3278(14) 0.3601(6) 0.0345(5) 0.031(3) Uiso 1 1 d . . .
H21A H 1.0927(15) 0.3694(7) -0.0330(6) 0.044(4) Uiso 1 1 d . . .
H21B H 0.9064(16) 0.3552(8) -0.0142(5) 0.052(4) Uiso 1 1 d . . .
H21C H 1.0421(18) 0.2958(9) -0.0132(6) 0.067(5) Uiso 1 1 d . . .

loop_
_atom_site_aniso_label
_atom_site_aniso_U_11
_atom_site_aniso_U_22
_atom_site_aniso_U_33
_atom_site_aniso_U_23
_atom_site_aniso_U_13
_atom_site_aniso_U_12
Zr1 0.01852(4) 0.01871(4) 0.01343(4) -0.00188(3) -0.00018(3) -0.00003(4)
S1 0.01892(11) 0.01934(11) 0.01653(10) -0.00040(8) 0.00283(8) -0.00164(9)
S2 0.02195(12) 0.02498(13) 0.02436(12) -0.00591(10) -0.00138(10) -0.00373(9)
N1 0.0163(4) 0.0162(4) 0.0179(3) 0.0013(3) -0.0019(3) -0.0032(3)
N2 0.0225(4) 0.0254(5) 0.0186(4) 0.0007(3) -0.0040(3) 0.0001(3)
N3 0.0270(4) 0.0256(5) 0.0217(4) -0.0064(3) 0.0047(3) -0.0014(4)
C1 0.0168(4) 0.0182(4) 0.0136(4) -0.0009(3) -0.0024(3) -0.0008(3)
C2 0.0257(5) 0.0212(5) 0.0200(4) 0.0023(3) -0.0030(4) 0.0010(4)
C3 0.0331(6) 0.0221(5) 0.0310(6) -0.0021(4) -0.0071(5) 0.0097(4)
C4 0.0241(5) 0.0323(6) 0.0292(5) -0.0093(5) -0.0004(4) 0.0069(4)
C5 0.0199(5) 0.0283(6) 0.0191(4) -0.0056(4) 0.0018(4) -0.0026(4)
C6 0.0167(4) 0.0187(4) 0.0148(4) -0.0021(3) -0.0018(3) -0.0026(3)
C7 0.0166(4) 0.0202(4) 0.0157(4) 0.0009(3) -0.0008(3) -0.0062(4)
C8 0.0290(5) 0.0291(6) 0.0159(4) 0.0013(4) -0.0016(4) -0.0100(5)
C9 0.0368(6) 0.0349(6) 0.0211(5) 0.0100(4) -0.0076(4) -0.0129(5)
C10 0.0306(6) 0.0229(6) 0.0335(6) 0.0127(5) -0.0078(5) -0.0068(4)
C11 0.0182(4) 0.0175(5) 0.0286(5) 0.0040(4) -0.0042(4) -0.0045(4)
C12 0.0200(5) 0.0147(5) 0.0379(6) 0.0026(4) 0.0020(4) -0.0023(4)
C13 0.0263(6) 0.0195(6) 0.0657(9) 0.0068(6) -0.0020(6) -0.0006(4)
C14 0.0298(7) 0.0203(6) 0.1014(13) 0.0008(7) 0.0133(8) 0.0055(5)
C15 0.0446(8) 0.0224(6) 0.0801(11) -0.0197(7) 0.0248(8) -0.0044(6)
C16 0.0372(7) 0.0253(6) 0.0469(7) -0.0139(5) 0.0134(6) -0.0087(5)
C17 0.0239(5) 0.0169(5) 0.0325(5) -0.0045(4) 0.0071(4) -0.0047(4)
C18 0.0282(6) 0.0383(7) 0.0257(5) -0.0017(5) -0.0037(5) 0.0080(5)
C19 0.0459(9) 0.0610(11) 0.0331(7) 0.0205(7) 0.0046(6) 0.0135(8)
C20 0.0327(6) 0.0301(7) 0.0312(6) -0.0017(5) 0.0058(5) 0.0033(5)
C21 0.0356(7) 0.0660(11) 0.0350(7) -0.0261(7) -0.0007(6) 0.0047(7)

loop_
_atom_type_symbol
_atom_type_description
_atom_type_scat_dispersion_real
_atom_type_scat_dispersion_imag
_atom_type_scat_source
C C 0.0033 0.0016 'International Tables Vol C Tables 4.2.6.8 and 6.1.1.4'
H H 0.0000 0.0000 'International Tables Vol C Tables 4.2.6.8 and 6.1.1.4'
N N 0.0061 0.0033 'International Tables Vol C Tables 4.2.6.8 and 6.1.1.4'
S S 0.1246 0.1234 'International Tables Vol C Tables 4.2.6.8 and 6.1.1.4'
Zr Zr -2.9673 0.5597 'International Tables Vol C Tables 4.2.6.8 and 6.1.1.4'

loop_
_geom_angle_atom_site_label_1
_geom_angle_atom_site_label_2
_geom_angle_atom_site_label_3
_geom_angle
_geom_angle_site_symmetry_1
_geom_angle_site_symmetry_3
_geom_angle_publ_flag
N2 Zr1 N3 113.06(3) . . yes
N2 Zr1 N1 123.63(3) . . yes
N3 Zr1 N1 123.30(3) . . yes
N2 Zr1 S2 93.28(3) . . yes
N3 Zr1 S2 98.30(3) . . yes
N1 Zr1 S2 78.83(2) . . yes
N2 Zr1 S1 99.50(3) . . yes
N3 Zr1 S1 94.27(3) . . yes
N1 Zr1 S1 78.099(19) . . yes
S2 Zr1 S1 156.934(9) . . yes
C1 S1 Zr1 88.40(3) . . ?
C17 S2 Zr1 86.12(3) . . ?
C7 N1 C11 119.37(8) . . ?
C7 N1 Zr1 120.88(6) . . ?
C11 N1 Zr1 119.75(6) . . ?
C19 N2 C18 112.94(10) . . ?
C19 N2 Zr1 127.41(8) . . ?
C18 N2 Zr1 119.64(7) . . ?
C21 N3 C20 112.69(9) . . ?
C21 N3 Zr1 123.38(8) . . ?
C20 N3 Zr1 122.60(7) . . ?
C2 C1 C6 117.67(9) . . ?
C2 C1 S1 118.54(7) . . ?
C6 C1 S1 123.74(7) . . ?
C3 C2 C1 122.07(10) . . ?
C2 C3 C4 120.09(11) . . ?
C5 C4 C3 119.18(10) . . ?
C4 C5 C6 122.01(10) . . ?
C1 C6 C5 118.97(9) . . ?
C1 C6 C7 123.93(8) . . ?
C5 C6 C7 117.04(8) . . ?
N1 C7 C8 120.89(9) . . ?
N1 C7 C6 119.50(8) . . ?
C8 C7 C6 119.60(9) . . ?
C9 C8 C7 119.74(11) . . ?
C8 C9 C10 119.07(10) . . ?
C9 C10 C11 120.02(11) . . ?
N1 C11 C10 120.90(10) . . ?
N1 C11 C12 118.86(9) . . ?
C10 C11 C12 120.23(10) . . ?
C13 C12 C17 119.02(11) . . ?
C13 C12 C11 117.38(10) . . ?
C17 C12 C11 123.52(9) . . ?
C14 C13 C12 121.33(14) . . ?
C15 C14 C13 119.54(13) . . ?
C14 C15 C16 120.55(13) . . ?
C15 C16 C17 121.23(13) . . ?
C16 C17 C12 118.26(10) . . ?
C16 C17 S2 117.84(9) . . ?
C12 C17 S2 123.82(8) . . ?
C17 C12 C11 123.52(9) . . ?
C14 C13 C12 121.33(14) . . ?
C15 C14 C13 119.54(13) . . ?
C14 C15 C16 120.55(13) . . ?
C15 C16 C17 121.23(13) . . ?
C16 C17 C12 118.26(10) . . ?
C16 C17 S2 117.84(9) . . ?
C12 C17 S2 123.82(8) . . ?

loop_
_geom_bond_atom_site_label_1
_geom_bond_atom_site_label_2
_geom_bond_distance
_geom_bond_site_symmetry_2
_geom_bond_publ_flag
Zr1 N2 1.9995(8) . yes
Zr1 N3 2.0041(8) . yes
Zr1 N1 2.3499(7) . yes
Zr1 S2 2.5528(3) . yes
Zr1 S1 2.5723(3) . yes
S1 C1 1.7743(9) . ?
S2 C17 1.7743(11) . ?
N1 C7 1.3537(12) . ?
N1 C11 1.3549(13) . ?
N2 C19 1.4448(15) . ?
N2 C18 1.4490(14) . ?
N3 C21 1.4478(15) . ?
N3 C20 1.4556(14) . ?
C1 C2 1.4007(14) . ?
C1 C6 1.4122(13) . ?
C2 C3 1.3797(15) . ?
C3 C4 1.3847(17) . ?
C4 C5 1.3695(16) . ?
C5 C6 1.4069(13) . ?
C6 C7 1.4774(14) . ?
C7 C8 1.3969(13) . ?
C8 C9 1.3720(16) . ?
C9 C10 1.3735(18) . ?
C10 C11 1.3894(15) . ?
C11 C12 1.4827(15) . ?
C12 C13 1.4025(16) . ?
C12 C17 1.4067(15) . ?
C13 C14 1.378(2) . ?
C14 C15 1.370(2) . ?
C15 C16 1.379(2) . ?
C16 C17 1.4014(15) . ?
